data_4302549
loop_
_publ_author_name
'Vadapalli Chandrasekhar'
'Tapas Senapati'
'E. Carolina Sa\~nudo'
'R. Cl\'erac'

_publ_contact_author_address
;Head, Department of Chemistry
Indian Institute of Technology Kanpur
Kanpur 208016
Uttarpradesh
India
;
_publ_contact_author_email vc@iitk.ac.in
_publ_contact_author_fax '+91-512-259 7436'
_publ_contact_author_name 'Prof. V. Chandrasekhar'
_publ_contact_author_phone '+91-512-259 7259'
_publ_section_title
;
Tri-, Tetra-, and Hexanuclear Copper(II) Phosphonates Containing N-Donor
Chelating Ligands: Synthesis, Structure, Magnetic Properties, and Nuclease
Activity
;
_journal_name_full 'Inorganic Chemistry'
_journal_page_first 6192
_journal_page_last 6204
_journal_paper_doi 10.1021/ic900522u
_journal_volume 48
_journal_year 2009
_chemical_formula_moiety 'C108 H116 Cl8 Cu6 N16 O34 P4'
_chemical_formula_sum 'C108 H116 Cl8 Cu6 N16 O34 P4'
_chemical_formula_weight 2970.89
_chemical_melting_point 272
_chemical_name_common COPPERPHOSPHONATE
_chemical_name_systematic
; 
 ? 
;
_space_group_IT_number 2
_symmetry_cell_setting triclinic
_symmetry_space_group_name_Hall '-P 1'
_symmetry_space_group_name_H-M 'P -1'
_atom_sites_solution_hydrogens geom
_atom_sites_solution_primary direct
_atom_sites_solution_secondary difmap
_audit_creation_method SHELXL-97
_cell_angle_alpha 67.4790(10)
_cell_angle_beta 72.6560(10)
_cell_angle_gamma 68.8420(10)
_cell_formula_units_Z 1
_cell_length_a 13.3841(10)
_cell_length_b 15.5550(11)
_cell_length_c 18.0727(13)
_cell_measurement_reflns_used 2167
_cell_measurement_temperature 293(2)
_cell_measurement_theta_max 22.31
_cell_measurement_theta_min 2.25
_cell_volume 3185.0(4)
_computing_cell_refinement 'Bruker SMART'
_computing_data_collection 'Bruker SMART'
_computing_data_reduction 'Bruker SAINT'
_computing_molecular_graphics 'Bruker SHELXTL'
_computing_publication_material 'Bruker SHELXTL'
_computing_structure_refinement 'Bruker SHELXTL'
_computing_structure_solution 'Bruker SHELXTL'
_diffrn_ambient_temperature 293(2)
_diffrn_measured_fraction_theta_full 0.980
_diffrn_measured_fraction_theta_max 0.980
_diffrn_measurement_device_type 'CCD area detector'
_diffrn_measurement_method 'omega scans'
_diffrn_radiation_monochromator graphite
_diffrn_radiation_source 'fine-focus sealed tube'
_diffrn_radiation_type MoK\a
_diffrn_radiation_wavelength 0.71073
_diffrn_reflns_av_R_equivalents 0.0437
_diffrn_reflns_av_sigmaI/netI 0.1085
_diffrn_reflns_limit_h_max 14
_diffrn_reflns_limit_h_min -16
_diffrn_reflns_limit_k_max 18
_diffrn_reflns_limit_k_min -19
_diffrn_reflns_limit_l_max 14
_diffrn_reflns_limit_l_min -22
_diffrn_reflns_number 18082
_diffrn_reflns_theta_full 26.00
_diffrn_reflns_theta_max 26.00
_diffrn_reflns_theta_min 2.20
_exptl_absorpt_coefficient_mu 1.283
_exptl_absorpt_correction_T_max 0.9121
_exptl_absorpt_correction_T_min 0.8308
_exptl_absorpt_correction_type empirical
_exptl_absorpt_process_details SADABS
_exptl_crystal_colour BLUE
_exptl_crystal_density_diffrn 1.549
_exptl_crystal_density_method 'not measured'
_exptl_crystal_description BLOCK
_exptl_crystal_F_000 1518
_exptl_crystal_size_max 0.15
_exptl_crystal_size_mid 0.10
_exptl_crystal_size_min 0.07
_refine_diff_density_max 2.386
_refine_diff_density_min -1.300
_refine_diff_density_rms 0.163
_refine_ls_extinction_method none
_refine_ls_goodness_of_fit_ref 1.030
_refine_ls_hydrogen_treatment constr
_refine_ls_matrix_type full
_refine_ls_number_parameters 875
_refine_ls_number_reflns 12289
_refine_ls_number_restraints 242
_refine_ls_restrained_S_all 1.028
_refine_ls_R_factor_all 0.1345
_refine_ls_R_factor_gt 0.0842
_refine_ls_shift/su_max 0.001
_refine_ls_shift/su_mean 0.000
_refine_ls_structure_factor_coef Fsqd
_refine_ls_weighting_details 'calc w=1/[\s^2^(Fo^2^)+(0.1398P)^2^+8.8483P] where P=(Fo^2^+2Fc^2^)/3'
_refine_ls_weighting_scheme calc
_refine_ls_wR_factor_gt 0.2262
_refine_ls_wR_factor_ref 0.2666
_reflns_number_gt 7462
_reflns_number_total 12289
_reflns_threshold_expression >2sigma(I)
_cod_data_source_file ic900522u_si_001_4.cif
_cod_data_source_block Complex-5
_cod_depositor_comments
;
The following automatic conversions were performed:
'_symmetry_cell_setting' value 'Triclinic' changed to 'triclinic'
according to '/home/saulius/struct/CIF-dictionaries/cif_core.dic'
dictionary named 'cif_core.dic' version 2.4.1 from
2010-06-29.

'_exptl_absorpt_correction_type' value 'EMPIRICAL' changed to
'empirical' according to
'/home/saulius/struct/CIF-dictionaries/cif_core.dic' dictionary named
'cif_core.dic' version 2.4.1 from
2010-06-29.

'_refine_ls_hydrogen_treatment' value 'CONSTR' changed to
'constr' according to '/home/saulius/struct/CIF-dictionaries/cif_core.dic'
dictionary named 'cif_core.dic' version 2.4.1 from 2010-06-29.

Automatic conversion script
Id: cif_fix_enum 1527 2010-12-29 10:47:43Z saulius 
;
_cod_original_sg_symbol_H-M 'P -1 '
_cod_database_code 4302549

loop_
_symmetry_equiv_pos_as_xyz
'x, y, z'
'-x, -y, -z'

loop_
_atom_site_label
_atom_site_type_symbol
_atom_site_fract_x
_atom_site_fract_y
_atom_site_fract_z
_atom_site_U_iso_or_equiv
_atom_site_adp_type
_atom_site_occupancy
_atom_site_symmetry_multiplicity
_atom_site_calc_flag
_atom_site_refinement_flags
_atom_site_disorder_assembly
_atom_site_disorder_group
Cu1 Cu 0.10346(7) 0.10282(7) 0.37081(6) 0.0211(2) Uani 1 1 d . . .
Cu2 Cu 0.20955(7) 0.23686(7) 0.13234(6) 0.0215(2) Uani 1 1 d . . .
Cu3 Cu 0.34492(7) -0.08612(7) 0.18615(6) 0.0227(3) Uani 1 1 d . . .
Cl1 Cl 0.9355(3) 0.3453(2) 0.7636(2) 0.0752(10) Uani 1 1 d DU . .
Cl2 Cl 0.29337(18) 0.71515(16) 0.80011(18) 0.0475(7) Uani 1 1 d . . .
Cl3 Cl 0.3540(3) 0.3602(3) 0.8125(2) 0.0843(11) Uani 1 1 d . . .
Cl4 Cl 0.5272(4) 0.3850(2) 0.8648(3) 0.0884(12) Uani 1 1 d . . .
P1 P 0.10807(15) 0.05140(14) 0.21107(12) 0.0201(4) Uani 1 1 d . . .
P2 P 0.34742(15) 0.07004(14) 0.26262(12) 0.0191(4) Uani 1 1 d . . .
O1 O 0.0722(4) 0.0641(4) 0.2951(3) 0.0241(12) Uani 1 1 d . . .
O2 O 0.1518(4) 0.1336(4) 0.1462(3) 0.0235(12) Uani 1 1 d . . .
O3 O 0.1875(4) -0.0483(4) 0.2119(3) 0.0256(12) Uani 1 1 d . . .
O4 O 0.3350(4) 0.1513(3) 0.1818(3) 0.0204(11) Uani 1 1 d . . .
O5 O 0.3675(4) -0.0297(3) 0.2568(3) 0.0207(11) Uani 1 1 d . . .
O6 O 0.2541(4) 0.0916(4) 0.3317(3) 0.0236(12) Uani 1 1 d . . .
O7 O 0.8580(13) 0.3717(17) 0.8273(10) 0.125(9) Uani 0.50 1 d PDU A 1
O7A O 0.935(2) 0.2725(16) 0.8396(11) 0.175(10) Uani 0.50 1 d PDU A 2
O8 O 0.909(2) 0.4111(13) 0.6869(9) 0.154(9) Uani 0.50 1 d PDU A 1
O8A O 0.8503(18) 0.4264(14) 0.7733(17) 0.200(13) Uani 0.50 1 d PDU A 2
O9 O 1.0387(12) 0.3438(19) 0.7686(14) 0.165(11) Uani 0.50 1 d PDU A 1
O10 O 0.9376(14) 0.2537(9) 0.7646(11) 0.063(4) Uani 0.50 1 d PDU A 1
O9A O 1.0330(16) 0.370(2) 0.7380(17) 0.188(13) Uani 0.50 1 d PDU A 2
O10A O 0.9209(17) 0.3114(19) 0.7089(12) 0.114(8) Uani 0.50 1 d PDU A 2
O11 O 0.3855(6) 0.6803(5) 0.8355(5) 0.0551(19) Uani 1 1 d . B .
O12 O 0.2762(6) 0.8107(6) 0.7530(5) 0.090(3) Uani 1 1 d . B .
O13 O 0.2717(17) 0.6298(14) 0.8054(11) 0.065(5) Uani 0.45 1 d P B 1
O14 O 0.2141(15) 0.7337(11) 0.8856(10) 0.053(5) Uani 0.40 1 d P B 1
O13A O 0.3330(11) 0.6769(11) 0.7253(9) 0.060(4) Uani 0.55 1 d P B 2
O14A O 0.1997(9) 0.6970(8) 0.8381(8) 0.046(3) Uani 0.60 1 d P B 2
O15 O 0.4994(12) 0.3825(9) 0.3853(8) 0.132(5) Uani 1 1 d . . .
O16 O 0.3040(12) 0.3802(10) 0.3741(12) 0.194(8) Uani 1 1 d . . .
O17 O 0.2929(14) 0.2827(11) 0.6470(15) 0.230(11) Uani 1 1 d . . .
N1 N -0.0526(5) 0.1184(4) 0.4306(4) 0.0224(14) Uani 1 1 d . . .
N2 N 0.1098(5) 0.1402(5) 0.4632(4) 0.0255(15) Uani 1 1 d . . .
N3 N 0.1277(5) 0.3247(4) 0.0393(4) 0.0225(14) Uani 1 1 d . . .
N4 N 0.2813(5) 0.3449(4) 0.0860(4) 0.0230(14) Uani 1 1 d . . .
N5 N 0.3409(5) -0.1272(5) 0.0942(4) 0.0282(15) Uani 1 1 d . . .
N6 N 0.5021(5) -0.1020(4) 0.1273(4) 0.0233(14) Uani 1 1 d . . .
N7 N 0.0904(5) 0.2980(4) 0.2272(4) 0.0246(14) Uani 1 1 d . . .
N8 N 0.3627(5) -0.2321(5) 0.2841(5) 0.0311(16) Uani 1 1 d . C .
C1 C -0.1322(7) 0.1075(6) 0.4064(5) 0.0289(18) Uani 1 1 d . . .
H1 H -0.1188 0.0985 0.3559 0.035 Uiso 1 1 calc R . .
C2 C -0.2328(7) 0.1095(6) 0.4557(5) 0.0297(19) Uani 1 1 d . . .
H2 H -0.2879 0.1046 0.4374 0.036 Uiso 1 1 calc R . .
C3 C -0.2531(6) 0.1188(6) 0.5316(5) 0.0260(18) Uani 1 1 d . . .
H3 H -0.3200 0.1164 0.5661 0.031 Uiso 1 1 calc R . .
C4 C -0.1718(6) 0.1317(5) 0.5565(5) 0.0251(17) Uani 1 1 d . . .
H4 H -0.1831 0.1389 0.6074 0.030 Uiso 1 1 calc R . .
C5 C -0.0738(6) 0.1336(5) 0.5028(5) 0.0231(16) Uani 1 1 d . . .
C6 C 0.0171(6) 0.1546(5) 0.5172(4) 0.0225(16) Uani 1 1 d . . .
C7 C 0.0087(7) 0.1882(6) 0.5808(5) 0.0312(19) Uani 1 1 d . . .
H7 H -0.0563 0.1973 0.6180 0.037 Uiso 1 1 calc R . .
C8 C 0.0975(7) 0.2079(7) 0.5885(5) 0.035(2) Uani 1 1 d . . .
H8 H 0.0927 0.2316 0.6299 0.042 Uiso 1 1 calc R . .
C9 C 0.1940(7) 0.1914(6) 0.5326(6) 0.035(2) Uani 1 1 d . . .
H9 H 0.2554 0.2032 0.5364 0.042 Uiso 1 1 calc R . .
C10 C 0.1975(7) 0.1569(7) 0.4706(5) 0.035(2) Uani 1 1 d . . .
H10 H 0.2622 0.1452 0.4336 0.042 Uiso 1 1 calc R . .
C11 C 0.0531(7) 0.3045(6) 0.0181(5) 0.0263(17) Uani 1 1 d . . .
H11 H 0.0304 0.2495 0.0505 0.032 Uiso 1 1 calc R . .
C12 C 0.0085(7) 0.3641(6) -0.0515(6) 0.034(2) Uani 1 1 d . . .
H12 H -0.0417 0.3483 -0.0666 0.040 Uiso 1 1 calc R . .
C13 C 0.0405(7) 0.4460(6) -0.0969(5) 0.0320(19) Uani 1 1 d . . .
H13 H 0.0122 0.4865 -0.1437 0.038 Uiso 1 1 calc R . .
C14 C 0.1135(6) 0.4689(6) -0.0744(5) 0.0257(17) Uani 1 1 d . . .
H14 H 0.1338 0.5256 -0.1044 0.031 Uiso 1 1 calc R . .
C15 C 0.1576(6) 0.4060(6) -0.0055(5) 0.0251(17) Uani 1 1 d . . .
C16 C 0.2375(6) 0.4216(5) 0.0254(5) 0.0247(17) Uani 1 1 d . . .
C17 C 0.2675(7) 0.5073(6) -0.0037(5) 0.0320(19) Uani 1 1 d . . .
H17 H 0.2368 0.5594 -0.0452 0.038 Uiso 1 1 calc R . .
C18 C 0.3434(7) 0.5138(6) 0.0299(6) 0.035(2) Uani 1 1 d . . .
H18 H 0.3629 0.5711 0.0123 0.042 Uiso 1 1 calc R . .
C19 C 0.3899(7) 0.4353(6) 0.0892(6) 0.035(2) Uani 1 1 d . . .
H19 H 0.4432 0.4377 0.1111 0.043 Uiso 1 1 calc R . .
C20 C 0.3563(7) 0.3528(6) 0.1159(5) 0.0283(18) Uani 1 1 d . . .
H20 H 0.3874 0.3000 0.1568 0.034 Uiso 1 1 calc R . .
C21 C 0.2573(7) -0.1468(6) 0.0855(6) 0.033(2) Uani 1 1 d . . .
H21 H 0.1935 -0.1408 0.1243 0.039 Uiso 1 1 calc R . .
C22 C 0.2612(7) -0.1764(6) 0.0196(6) 0.038(2) Uani 1 1 d . . .
H22 H 0.2022 -0.1918 0.0160 0.045 Uiso 1 1 calc R . .
C23 C 0.3532(8) -0.1818(7) -0.0381(6) 0.039(2) Uani 1 1 d . . .
H23 H 0.3573 -0.1995 -0.0828 0.047 Uiso 1 1 calc R . .
C24 C 0.4419(7) -0.1606(6) -0.0304(6) 0.035(2) Uani 1 1 d . . .
H24 H 0.5053 -0.1641 -0.0697 0.042 Uiso 1 1 calc R . .
C25 C 0.4339(6) -0.1347(6) 0.0357(5) 0.0233(17) Uani 1 1 d . . .
C26 C 0.5230(6) -0.1175(5) 0.0540(5) 0.0242(17) Uani 1 1 d . . .
C27 C 0.6249(7) -0.1213(6) 0.0050(5) 0.0280(18) Uani 1 1 d . . .
H27 H 0.6379 -0.1303 -0.0453 0.034 Uiso 1 1 calc R . .
C28 C 0.7074(6) -0.1119(6) 0.0295(5) 0.0291(19) Uani 1 1 d . . .
H28 H 0.7758 -0.1144 -0.0038 0.035 Uiso 1 1 calc R . .
C29 C 0.6860(7) -0.0986(6) 0.1059(5) 0.0294(19) Uani 1 1 d . . .
H29 H 0.7403 -0.0943 0.1255 0.035 Uiso 1 1 calc R . .
C30 C 0.5829(7) -0.0920(6) 0.1502(5) 0.0288(18) Uani 1 1 d . . .
H30 H 0.5676 -0.0799 0.1995 0.035 Uiso 1 1 calc R . .
C31 C -0.0147(6) 0.0589(5) 0.1841(4) 0.0215(16) Uani 1 1 d . . .
H31 H -0.0673 0.1213 0.1865 0.026 Uiso 1 1 calc R . .
C32 C 0.0011(7) 0.0519(6) 0.0965(5) 0.0283(18) Uani 1 1 d . . .
H32A H -0.0283 0.1151 0.0596 0.034 Uiso 1 1 calc R . .
H32B H 0.0780 0.0283 0.0751 0.034 Uiso 1 1 calc R . .
C33 C -0.0606(7) -0.0195(7) 0.1061(5) 0.033(2) Uani 1 1 d . . .
H33A H -0.1008 0.0044 0.0622 0.040 Uiso 1 1 calc R . .
H33B H -0.0105 -0.0826 0.1060 0.040 Uiso 1 1 calc R . .
C34 C -0.1373(7) -0.0252(7) 0.1871(5) 0.035(2) Uani 1 1 d . . .
H34A H -0.1582 -0.0851 0.2092 0.042 Uiso 1 1 calc R . .
H34B H -0.2024 0.0292 0.1822 0.042 Uiso 1 1 calc R . .
C35 C -0.0685(7) -0.0219(6) 0.2405(5) 0.0297(18) Uani 1 1 d . . .
H35A H -0.1143 -0.0060 0.2890 0.036 Uiso 1 1 calc R . .
H35B H -0.0141 -0.0834 0.2566 0.036 Uiso 1 1 calc R . .
C36 C 0.4675(6) 0.0698(5) 0.2890(4) 0.0186(15) Uani 1 1 d . . .
H36 H 0.5277 0.0617 0.2432 0.022 Uiso 1 1 calc R . .
C37 C 0.5031(6) -0.0118(6) 0.3661(5) 0.0259(17) Uani 1 1 d . . .
H37A H 0.4408 -0.0222 0.4091 0.031 Uiso 1 1 calc R . .
H37B H 0.5443 -0.0721 0.3542 0.031 Uiso 1 1 calc R . .
C38 C 0.5739(7) 0.0275(6) 0.3891(5) 0.0278(18) Uani 1 1 d . . .
H38A H 0.6442 0.0232 0.3528 0.033 Uiso 1 1 calc R . .
H38B H 0.5851 -0.0073 0.4448 0.033 Uiso 1 1 calc R . .
C39 C 0.5076(7) 0.1341(6) 0.3798(5) 0.0310(19) Uani 1 1 d . . .
H39A H 0.5543 0.1733 0.3720 0.037 Uiso 1 1 calc R . .
H39B H 0.4508 0.1394 0.4273 0.037 Uiso 1 1 calc R . .
C40 C 0.4579(6) 0.1657(5) 0.3028(5) 0.0231(16) Uani 1 1 d . . .
H40A H 0.4979 0.2047 0.2560 0.028 Uiso 1 1 calc R . .
H40B H 0.3821 0.2033 0.3115 0.028 Uiso 1 1 calc R . .
C41 C 0.1129(7) 0.3357(6) 0.2738(5) 0.0306(19) Uani 1 1 d . . .
H41 H 0.1853 0.3315 0.2697 0.037 Uiso 1 1 calc R . .
C42 C 0.0370(8) 0.3790(9) 0.3259(7) 0.058(3) Uani 1 1 d . . .
H42 H 0.0578 0.4043 0.3561 0.070 Uiso 1 1 calc R . .
C43 C -0.0721(8) 0.3866(10) 0.3352(9) 0.077(5) Uani 1 1 d . . .
C44 C -0.0959(7) 0.3488(7) 0.2865(6) 0.040(2) Uani 1 1 d . . .
H44 H -0.1679 0.3534 0.2886 0.048 Uiso 1 1 calc R . .
C45 C -0.0148(6) 0.3052(6) 0.2361(5) 0.0250(17) Uani 1 1 d . . .
H45 H -0.0333 0.2786 0.2056 0.030 Uiso 1 1 calc R . .
C46 C 0.2958(7) -0.2844(6) 0.3008(6) 0.040(2) Uani 1 1 d . . .
H46 H 0.2535 -0.2705 0.2629 0.048 Uiso 1 1 calc R . .
C47 C 0.2859(8) -0.3607(6) 0.3740(7) 0.049(3) Uani 1 1 d . C .
H47 H 0.2377 -0.3962 0.3841 0.058 Uiso 1 1 calc R . .
C48 C 0.3479(8) -0.3819(6) 0.4299(6) 0.045(3) Uani 1 1 d U . .
C49 C 0.4193(7) -0.3288(6) 0.4104(5) 0.036(2) Uani 1 1 d . C .
H49 H 0.4635 -0.3417 0.4466 0.043 Uiso 1 1 calc R . .
C50 C 0.4258(7) -0.2561(6) 0.3370(5) 0.0309(19) Uani 1 1 d . . .
H50 H 0.4768 -0.2224 0.3242 0.037 Uiso 1 1 calc R C .
C51A C 0.3518(19) -0.464(2) 0.5149(15) 0.042(5) Uani 0.560(17) 1 d PU C 1
H51A H 0.4258 -0.4887 0.5250 0.051 Uiso 0.560(17) 1 calc PR C 1
H51B H 0.3313 -0.5167 0.5133 0.051 Uiso 0.560(17) 1 calc PR C 1
C52A C 0.2727(12) -0.4247(11) 0.5869(9) 0.031(4) Uani 0.560(17) 1 d PU C 1
H52A H 0.2882 -0.4723 0.6386 0.038 Uiso 0.560(17) 1 calc PR C 1
H52B H 0.2856 -0.3656 0.5834 0.038 Uiso 0.560(17) 1 calc PR C 1
C53A C 0.1557(14) -0.4046(12) 0.5837(10) 0.026(4) Uani 0.560(17) 1 d PU . 1
H53A H 0.1471 -0.4590 0.5748 0.031 Uiso 0.560(17) 1 calc PR C 1
H53B H 0.1369 -0.3478 0.5375 0.031 Uiso 0.560(17) 1 calc PR C 1
C51B C 0.309(2) -0.450(2) 0.5036(18) 0.037(7) Uani 0.440(17) 1 d PU C 2
H51C H 0.3650 -0.4842 0.5364 0.044 Uiso 0.440(17) 1 calc PR C 2
H51D H 0.2911 -0.4966 0.4901 0.044 Uiso 0.440(17) 1 calc PR C 2
C52B C 0.208(2) -0.3967(15) 0.5520(13) 0.029(5) Uani 0.440(17) 1 d PU C 2
H52C H 0.1498 -0.3661 0.5203 0.035 Uiso 0.440(17) 1 calc PR C 2
H52D H 0.2239 -0.3461 0.5612 0.035 Uiso 0.440(17) 1 calc PR C 2
C53B C 0.1675(14) -0.4656(13) 0.6350(11) 0.022(4) Uani 0.440(17) 1 d PU . 2
H53C H 0.2219 -0.4972 0.6696 0.027 Uiso 0.440(17) 1 calc PR C 2
H53D H 0.1428 -0.5137 0.6291 0.027 Uiso 0.440(17) 1 calc PR C 2
C54 C 0.4478(13) 0.4302(9) 0.7880(9) 0.086(4) Uani 1 1 d . . .
H54A H 0.4955 0.4274 0.7362 0.103 Uiso 1 1 calc R . .
H54B H 0.4075 0.4974 0.7827 0.103 Uiso 1 1 calc R . .

loop_
_atom_site_aniso_label
_atom_site_aniso_U_11
_atom_site_aniso_U_22
_atom_site_aniso_U_33
_atom_site_aniso_U_23
_atom_site_aniso_U_13
_atom_site_aniso_U_12
Cu1 0.0207(5) 0.0260(5) 0.0196(5) -0.0097(4) -0.0023(4) -0.0083(4)
Cu2 0.0231(5) 0.0224(5) 0.0214(5) -0.0052(4) -0.0044(4) -0.0106(4)
Cu3 0.0204(5) 0.0240(5) 0.0283(5) -0.0127(4) -0.0031(4) -0.0077(4)
Cl1 0.119(3) 0.074(2) 0.0629(19) -0.0295(16) -0.0096(18) -0.058(2)
Cl2 0.0300(12) 0.0313(11) 0.087(2) -0.0191(12) -0.0261(12) -0.0024(10)
Cl3 0.068(2) 0.074(2) 0.084(2) -0.0293(19) 0.0064(18) -0.0014(18)
Cl4 0.122(3) 0.0535(18) 0.103(3) -0.0343(19) -0.051(2) -0.0042(19)
P1 0.0191(10) 0.0238(10) 0.0210(10) -0.0091(8) -0.0030(8) -0.0085(8)
P2 0.0201(10) 0.0206(9) 0.0188(10) -0.0056(8) -0.0025(8) -0.0095(8)
O1 0.019(3) 0.032(3) 0.024(3) -0.011(2) -0.001(2) -0.011(2)
O2 0.026(3) 0.028(3) 0.023(3) -0.008(2) -0.004(2) -0.014(2)
O3 0.022(3) 0.026(3) 0.034(3) -0.013(2) -0.005(2) -0.008(2)
O4 0.020(3) 0.020(3) 0.022(3) -0.006(2) -0.004(2) -0.006(2)
O5 0.021(3) 0.022(3) 0.022(3) -0.008(2) -0.006(2) -0.006(2)
O6 0.020(3) 0.027(3) 0.030(3) -0.013(2) -0.002(2) -0.010(2)
O7 0.117(12) 0.20(2) 0.097(12) -0.125(15) -0.056(10) 0.027(16)
O7A 0.30(3) 0.145(17) 0.112(13) 0.016(13) -0.061(19) -0.136(18)
O8 0.30(3) 0.112(14) 0.078(10) 0.013(10) -0.049(14) -0.127(18)
O8A 0.26(2) 0.098(15) 0.19(2) -0.096(15) 0.07(2) -0.032(13)
O9 0.164(12) 0.33(3) 0.122(19) -0.13(2) 0.032(12) -0.188(19)
O10 0.063(10) 0.067(8) 0.081(12) -0.038(8) -0.010(10) -0.029(9)
O9A 0.189(16) 0.23(3) 0.21(3) -0.03(2) -0.05(2) -0.167(18)
O10A 0.086(15) 0.20(2) 0.116(15) -0.127(16) 0.016(14) -0.051(17)
O11 0.046(4) 0.062(5) 0.065(5) -0.010(4) -0.027(4) -0.021(4)
O12 0.033(4) 0.079(6) 0.080(6) 0.028(5) 0.005(4) 0.005(4)
O13 0.092(14) 0.073(12) 0.059(11) -0.005(10) -0.035(10) -0.056(12)
O14 0.065(12) 0.029(8) 0.026(9) -0.002(7) -0.004(8) 0.023(8)
O13A 0.058(9) 0.076(10) 0.073(10) -0.056(9) -0.006(7) -0.017(7)
O14A 0.038(6) 0.031(6) 0.065(8) 0.005(6) -0.028(6) -0.012(5)
O15 0.183(13) 0.103(9) 0.132(10) -0.075(8) -0.019(9) -0.032(9)
O16 0.174(14) 0.128(11) 0.35(2) -0.195(14) -0.107(15) 0.048(10)
O17 0.186(15) 0.127(12) 0.48(3) -0.112(16) -0.24(2) 0.013(10)
N1 0.022(3) 0.025(3) 0.021(3) -0.011(3) 0.000(3) -0.007(3)
N2 0.022(3) 0.032(4) 0.025(4) -0.013(3) -0.003(3) -0.007(3)
N3 0.027(3) 0.021(3) 0.021(3) -0.005(3) -0.006(3) -0.008(3)
N4 0.020(3) 0.023(3) 0.026(4) -0.009(3) -0.001(3) -0.007(3)
N5 0.021(3) 0.030(4) 0.039(4) -0.016(3) -0.010(3) -0.004(3)
N6 0.020(3) 0.024(3) 0.025(4) -0.008(3) -0.002(3) -0.006(3)
N7 0.027(4) 0.020(3) 0.024(4) -0.001(3) -0.005(3) -0.009(3)
N8 0.024(4) 0.023(3) 0.049(5) -0.020(3) -0.007(3) -0.001(3)
C1 0.027(4) 0.032(4) 0.033(5) -0.011(4) -0.010(4) -0.009(4)
C2 0.022(4) 0.032(4) 0.040(5) -0.015(4) -0.007(4) -0.009(4)
C3 0.018(4) 0.027(4) 0.033(5) -0.015(4) 0.001(3) -0.005(3)
C4 0.028(4) 0.022(4) 0.022(4) -0.007(3) 0.003(3) -0.009(3)
C5 0.023(4) 0.020(4) 0.026(4) -0.006(3) -0.004(3) -0.007(3)
C6 0.023(4) 0.026(4) 0.016(4) -0.006(3) -0.004(3) -0.005(3)
C7 0.029(4) 0.037(5) 0.026(4) -0.013(4) 0.000(4) -0.008(4)
C8 0.037(5) 0.048(5) 0.031(5) -0.025(4) -0.004(4) -0.012(4)
C9 0.028(5) 0.043(5) 0.044(5) -0.022(4) -0.007(4) -0.012(4)
C10 0.023(4) 0.057(6) 0.031(5) -0.026(4) 0.003(4) -0.013(4)
C11 0.031(4) 0.026(4) 0.023(4) -0.005(3) -0.007(3) -0.011(4)
C12 0.023(4) 0.040(5) 0.048(6) -0.023(4) -0.012(4) -0.006(4)
C13 0.038(5) 0.028(4) 0.027(4) -0.005(4) -0.009(4) -0.008(4)
C14 0.025(4) 0.027(4) 0.019(4) -0.006(3) -0.001(3) -0.006(3)
C15 0.016(4) 0.028(4) 0.026(4) -0.010(3) 0.004(3) -0.005(3)
C16 0.025(4) 0.022(4) 0.025(4) -0.005(3) -0.003(3) -0.008(3)
C17 0.033(5) 0.023(4) 0.038(5) -0.003(4) -0.013(4) -0.007(4)
C18 0.035(5) 0.026(4) 0.047(6) -0.006(4) -0.011(4) -0.015(4)
C19 0.028(5) 0.034(5) 0.051(6) -0.008(4) -0.014(4) -0.017(4)
C20 0.034(5) 0.030(4) 0.026(4) -0.008(4) -0.007(4) -0.014(4)
C21 0.025(4) 0.031(4) 0.053(6) -0.025(4) -0.009(4) -0.005(4)
C22 0.033(5) 0.041(5) 0.052(6) -0.023(5) -0.016(4) -0.009(4)
C23 0.039(5) 0.039(5) 0.048(6) -0.023(5) -0.020(4) -0.002(4)
C24 0.035(5) 0.033(5) 0.035(5) -0.012(4) -0.006(4) -0.007(4)
C25 0.024(4) 0.028(4) 0.018(4) -0.006(3) -0.007(3) -0.007(3)
C26 0.026(4) 0.021(4) 0.027(4) -0.004(3) -0.007(3) -0.010(3)
C27 0.032(5) 0.028(4) 0.025(4) -0.009(4) -0.002(3) -0.011(4)
C28 0.022(4) 0.034(4) 0.034(5) -0.016(4) 0.003(3) -0.012(4)
C29 0.027(4) 0.030(4) 0.035(5) -0.016(4) 0.003(4) -0.013(4)
C30 0.030(4) 0.036(5) 0.027(4) -0.016(4) -0.006(3) -0.010(4)
C31 0.024(4) 0.024(4) 0.020(4) -0.008(3) -0.006(3) -0.008(3)
C32 0.030(4) 0.035(4) 0.030(5) -0.010(4) -0.009(4) -0.017(4)
C33 0.031(5) 0.043(5) 0.039(5) -0.017(4) -0.008(4) -0.020(4)
C34 0.034(5) 0.051(5) 0.035(5) -0.017(4) -0.003(4) -0.027(4)
C35 0.029(4) 0.035(5) 0.028(5) -0.006(4) -0.006(4) -0.016(4)
C36 0.019(4) 0.023(4) 0.019(4) -0.006(3) -0.003(3) -0.012(3)
C37 0.024(4) 0.025(4) 0.029(4) -0.002(3) -0.007(3) -0.012(3)
C38 0.032(4) 0.029(4) 0.019(4) 0.003(3) -0.011(3) -0.012(4)
C39 0.033(5) 0.034(5) 0.035(5) -0.014(4) -0.006(4) -0.017(4)
C40 0.022(4) 0.025(4) 0.023(4) -0.004(3) -0.001(3) -0.014(3)
C41 0.024(4) 0.037(5) 0.040(5) -0.017(4) -0.008(4) -0.012(4)
C42 0.039(6) 0.091(9) 0.087(9) -0.073(8) -0.003(6) -0.023(6)
C43 0.019(5) 0.124(11) 0.137(12) -0.116(11) 0.003(6) -0.009(6)
C44 0.027(5) 0.046(5) 0.060(6) -0.029(5) -0.010(4) -0.008(4)
C45 0.027(4) 0.027(4) 0.026(4) -0.007(3) -0.008(3) -0.010(3)
C46 0.035(5) 0.037(5) 0.057(6) -0.028(5) -0.002(4) -0.011(4)
C47 0.043(6) 0.024(4) 0.078(8) -0.029(5) 0.024(6) -0.021(4)
C48 0.047(6) 0.022(4) 0.044(5) -0.014(4) 0.023(5) -0.009(4)
C49 0.043(5) 0.024(4) 0.027(5) -0.008(4) 0.004(4) -0.004(4)
C50 0.027(4) 0.024(4) 0.037(5) -0.005(4) -0.001(4) -0.009(3)
C51A 0.039(10) 0.028(10) 0.042(9) -0.004(6) 0.007(9) -0.009(10)
C52A 0.029(8) 0.031(7) 0.028(7) -0.004(6) -0.009(6) -0.005(6)
C53A 0.029(7) 0.031(8) 0.021(9) -0.011(7) -0.009(7) -0.007(7)
C51B 0.032(13) 0.022(10) 0.033(11) -0.005(8) 0.010(9) 0.001(10)
C52B 0.035(11) 0.027(9) 0.024(10) -0.016(7) 0.010(7) -0.012(8)
C53B 0.023(8) 0.032(9) 0.015(8) -0.002(7) -0.007(6) -0.015(7)
C54 0.101(12) 0.052(7) 0.090(11) -0.008(7) -0.028(9) -0.011(8)

loop_
_atom_type_symbol
_atom_type_description
_atom_type_scat_dispersion_real
_atom_type_scat_dispersion_imag
_atom_type_scat_source
C C 0.0033 0.0016 'International Tables Vol C Tables 4.2.6.8 and 6.1.1.4'
H H 0.0000 0.0000 'International Tables Vol C Tables 4.2.6.8 and 6.1.1.4'
N N 0.0061 0.0033 'International Tables Vol C Tables 4.2.6.8 and 6.1.1.4'
O O 0.0106 0.0060 'International Tables Vol C Tables 4.2.6.8 and 6.1.1.4'
P P 0.1023 0.0942 'International Tables Vol C Tables 4.2.6.8 and 6.1.1.4'
Cl Cl 0.1484 0.1585 'International Tables Vol C Tables 4.2.6.8 and 6.1.1.4'
Cu Cu 0.3201 1.2651 'International Tables Vol C Tables 4.2.6.8 and 6.1.1.4'

loop_
_geom_angle_atom_site_label_1
_geom_angle_atom_site_label_2
_geom_angle_atom_site_label_3
_geom_angle
_geom_angle_site_symmetry_1
_geom_angle_site_symmetry_3
_geom_angle_publ_flag
O1 Cu1 O6 100.7(2) . . ?
O1 Cu1 N2 169.3(2) . . ?
O6 Cu1 N2 89.7(2) . . ?
O1 Cu1 N1 89.9(2) . . ?
O6 Cu1 N1 169.3(2) . . ?
N2 Cu1 N1 79.7(3) . . ?
O2 Cu2 O4 94.6(2) . . ?
O2 Cu2 N4 164.3(2) . . ?
O4 Cu2 N4 89.7(2) . . ?
O2 Cu2 N3 90.6(2) . . ?
O4 Cu2 N3 156.2(2) . . ?
N4 Cu2 N3 79.7(3) . . ?
O2 Cu2 N7 99.2(2) . . ?
O4 Cu2 N7 106.0(2) . . ?
N4 Cu2 N7 94.1(2) . . ?
N3 Cu2 N7 96.0(2) . . ?
O3 Cu3 O5 96.8(2) . . ?
O3 Cu3 N5 90.2(2) . . ?
O5 Cu3 N5 167.8(2) . . ?
O3 Cu3 N6 163.8(3) . . ?
O5 Cu3 N6 91.0(2) . . ?
N5 Cu3 N6 79.8(3) . . ?
O3 Cu3 N8 94.2(2) . . ?
O5 Cu3 N8 91.3(2) . . ?
N5 Cu3 N8 98.1(3) . . ?
N6 Cu3 N8 99.7(2) . . ?
O10A Cl1 O7 126.6(12) . . ?
O10A Cl1 O9A 110.9(10) . . ?
O7 Cl1 O9A 121.3(16) . . ?
O10A Cl1 O8A 110.7(10) . . ?
O7 Cl1 O8A 43.4(12) . . ?
O9A Cl1 O8A 109.0(10) . . ?
O10A Cl1 O9 122.3(14) . . ?
O7 Cl1 O9 110.4(9) . . ?
O9A Cl1 O9 22.8(17) . . ?
O8A Cl1 O9 116.4(17) . . ?
O10A Cl1 O7A 108.1(10) . . ?
O7 Cl1 O7A 64.4(13) . . ?
O9A Cl1 O7A 110.4(10) . . ?
O8A Cl1 O7A 107.7(10) . . ?
O9 Cl1 O7A 87.6(16) . . ?
O10A Cl1 O10 45.7(10) . . ?
O7 Cl1 O10 110.3(9) . . ?
O9A Cl1 O10 118.1(16) . . ?
O8A Cl1 O10 132.3(15) . . ?
O9 Cl1 O10 110.1(10) . . ?
O7A Cl1 O10 63.4(10) . . ?
O10A Cl1 O8 60.1(11) . . ?
O7 Cl1 O8 110.8(10) . . ?
O9A Cl1 O8 86.5(15) . . ?
O8A Cl1 O8 68.6(13) . . ?
O9 Cl1 O8 109.4(9) . . ?
O7A Cl1 O8 162.6(14) . . ?
O10 Cl1 O8 105.8(8) . . ?
O14A Cl2 O12 109.8(6) . . ?
O14A Cl2 O11 124.4(6) . . ?
O12 Cl2 O11 112.8(5) . . ?
O14A Cl2 O13 58.2(9) . . ?
O12 Cl2 O13 139.2(9) . . ?
O11 Cl2 O13 103.9(8) . . ?
O14A Cl2 O13A 107.3(8) . . ?
O12 Cl2 O13A 93.7(7) . . ?
O11 Cl2 O13A 103.8(6) . . ?
O13 Cl2 O13A 59.8(9) . . ?
O14A Cl2 O14 49.8(9) . . ?
O12 Cl2 O14 97.2(7) . . ?
O11 Cl2 O14 90.6(8) . . ?
O13 Cl2 O14 99.5(11) . . ?
O13A Cl2 O14 156.9(10) . . ?
O1 P1 O2 112.8(3) . . ?
O1 P1 O3 112.1(3) . . ?
O2 P1 O3 112.2(3) . . ?
O1 P1 C31 105.1(3) . . ?
O2 P1 C31 106.4(3) . . ?
O3 P1 C31 107.8(3) . . ?
O5 P2 O6 112.2(3) . . ?
O5 P2 O4 113.7(3) . . ?
O6 P2 O4 112.3(3) . . ?
O5 P2 C36 107.2(3) . . ?
O6 P2 C36 105.5(3) . . ?
O4 P2 C36 105.2(3) . . ?
P1 O1 Cu1 145.8(3) . . ?
P1 O2 Cu2 142.6(3) . . ?
P1 O3 Cu3 129.4(3) . . ?
P2 O4 Cu2 133.0(3) . . ?
P2 O5 Cu3 138.3(3) . . ?
P2 O6 Cu1 142.8(3) . . ?
C5 N1 C1 119.2(7) . . ?
C5 N1 Cu1 115.6(5) . . ?
C1 N1 Cu1 125.0(5) . . ?
C6 N2 C10 119.6(7) . . ?
C6 N2 Cu1 115.9(5) . . ?
C10 N2 Cu1 124.3(5) . . ?
C11 N3 C15 119.3(7) . . ?
C11 N3 Cu2 125.1(5) . . ?
C15 N3 Cu2 115.4(5) . . ?
C20 N4 C16 118.2(7) . . ?
C20 N4 Cu2 126.0(5) . . ?
C16 N4 Cu2 115.1(5) . . ?
C21 N5 C25 118.1(7) . . ?
C21 N5 Cu3 125.9(6) . . ?
C25 N5 Cu3 115.9(5) . . ?
C30 N6 C26 118.4(7) . . ?
C30 N6 Cu3 126.9(5) . . ?
C26 N6 Cu3 114.6(5) . . ?
C45 N7 C41 115.6(7) . . ?
C45 N7 Cu2 118.6(5) . . ?
C41 N7 Cu2 125.6(5) . . ?
C46 N8 C50 117.8(8) . . ?
C46 N8 Cu3 121.8(6) . . ?
C50 N8 Cu3 118.8(5) . . ?
N1 C1 C2 120.5(8) . . ?
C3 C2 C1 120.8(8) . . ?
C2 C3 C4 119.0(7) . . ?
C5 C4 C3 117.7(7) . . ?
N1 C5 C4 122.7(7) . . ?
N1 C5 C6 113.1(6) . . ?
C4 C5 C6 124.2(7) . . ?
N2 C6 C7 121.3(7) . . ?
N2 C6 C5 114.7(7) . . ?
C7 C6 C5 124.0(7) . . ?
C8 C7 C6 119.9(8) . . ?
C7 C8 C9 118.3(8) . . ?
C8 C9 C10 119.1(8) . . ?
N2 C10 C9 121.7(7) . . ?
N3 C11 C12 121.6(7) . . ?
C13 C12 C11 118.3(8) . . ?
C14 C13 C12 120.5(8) . . ?
C13 C14 C15 119.0(8) . . ?
N3 C15 C14 121.2(7) . . ?
N3 C15 C16 114.2(7) . . ?
C14 C15 C16 124.6(7) . . ?
N4 C16 C17 121.3(7) . . ?
N4 C16 C15 114.7(7) . . ?
C17 C16 C15 124.0(7) . . ?
C18 C17 C16 119.0(8) . . ?
C19 C18 C17 119.5(8) . . ?
C18 C19 C20 118.7(8) . . ?
N4 C20 C19 123.1(8) . . ?
N5 C21 C22 122.6(8) . . ?
C23 C22 C21 118.3(8) . . ?
C22 C23 C24 119.9(9) . . ?
C25 C24 C23 119.0(8) . . ?
C24 C25 N5 122.1(7) . . ?
C24 C25 C26 124.4(7) . . ?
N5 C25 C26 113.5(7) . . ?
N6 C26 C27 119.9(7) . . ?
N6 C26 C25 115.4(7) . . ?
C27 C26 C25 124.6(7) . . ?
C28 C27 C26 121.2(8) . . ?
C27 C28 C29 118.4(7) . . ?
C30 C29 C28 117.7(8) . . ?
N6 C30 C29 124.3(8) . . ?
C35 C31 C32 103.8(6) . . ?
C35 C31 P1 114.3(5) . . ?
C32 C31 P1 114.5(5) . . ?
C33 C32 C31 106.4(6) . . ?
C34 C33 C32 104.9(7) . . ?
C33 C34 C35 102.8(7) . . ?
C31 C35 C34 103.3(6) . . ?
C37 C36 C40 105.3(6) . . ?
C37 C36 P2 115.5(5) . . ?
C40 C36 P2 114.0(5) . . ?
C38 C37 C36 102.4(6) . . ?
C37 C38 C39 103.4(6) . . ?
C38 C39 C40 103.8(6) . . ?
C39 C40 C36 105.6(6) . . ?
C42 C41 N7 123.8(8) . . ?
C41 C42 C43 120.7(9) . . ?
C42 C43 C44 115.8(9) . . ?
C42 C43 C53B 124.1(11) . 2_556 ?
C44 C43 C53B 115.2(10) . 2_556 ?
C42 C43 C53A 119.9(11) . 2_556 ?
C44 C43 C53A 121.4(10) . 2_556 ?
C53B C43 C53A 38.6(8) 2_556 2_556 ?
C45 C44 C43 120.1(8) . . ?
N7 C45 C44 124.0(8) . . ?
N8 C46 C47 122.4(10) . . ?
C48 C47 C46 119.3(9) . . ?
C49 C48 C47 117.5(9) . . ?
C49 C48 C51B 134.0(18) . . ?
C47 C48 C51B 107.7(17) . . ?
C49 C48 C51A 114.0(14) . . ?
C47 C48 C51A 128.4(13) . . ?
C51B C48 C51A 22.7(14) . . ?
C48 C49 C50 120.1(10) . . ?
N8 C50 C49 122.8(8) . . ?
C48 C51A C52A 111.8(17) . . ?
C53A C52A C51A 111.4(15) . . ?
C52A C53A C43 113.9(12) . 2_556 ?
C48 C51B C52B 110(2) . . ?
C51B C52B C53B 112.2(18) . . ?
C52B C53B C43 96.2(14) . 2_556 ?
Cl4 C54 Cl3 110.7(7) . . ?

loop_
_geom_bond_atom_site_label_1
_geom_bond_atom_site_label_2
_geom_bond_distance
_geom_bond_site_symmetry_2
_geom_bond_publ_flag
Cu1 O1 1.888(5) . ?
Cu1 O6 1.894(5) . ?
Cu1 N2 1.999(7) . ?
Cu1 N1 2.019(6) . ?
Cu2 O2 1.927(5) . ?
Cu2 O4 1.939(5) . ?
Cu2 N4 2.014(6) . ?
Cu2 N3 2.037(6) . ?
Cu2 N7 2.216(7) . ?
Cu3 O3 1.932(5) . ?
Cu3 O5 1.942(5) . ?
Cu3 N5 2.017(7) . ?
Cu3 N6 2.028(6) . ?
Cu3 N8 2.265(7) . ?
Cl1 O10A 1.372(11) . ?
Cl1 O7 1.383(11) . ?
Cl1 O9A 1.386(12) . ?
Cl1 O8A 1.390(12) . ?
Cl1 O9 1.403(11) . ?
Cl1 O7A 1.406(12) . ?
Cl1 O10 1.408(11) . ?
Cl1 O8 1.429(11) . ?
Cl2 O14A 1.310(11) . ?
Cl2 O12 1.374(8) . ?
Cl2 O11 1.395(7) . ?
Cl2 O13 1.422(16) . ?
Cl2 O13A 1.558(13) . ?
Cl2 O14 1.656(16) . ?
Cl3 C54 1.801(15) . ?
Cl4 C54 1.772(15) . ?
P1 O1 1.517(5) . ?
P1 O2 1.528(5) . ?
P1 O3 1.529(5) . ?
P1 C31 1.803(8) . ?
P2 O5 1.516(5) . ?
P2 O6 1.523(5) . ?
P2 O4 1.528(5) . ?
P2 C36 1.806(7) . ?
N1 C5 1.343(9) . ?
N1 C1 1.350(10) . ?
N2 C6 1.337(10) . ?
N2 C10 1.344(10) . ?
N3 C11 1.338(10) . ?
N3 C15 1.343(10) . ?
N4 C20 1.334(10) . ?
N4 C16 1.357(10) . ?
N5 C21 1.325(10) . ?
N5 C25 1.374(10) . ?
N6 C30 1.342(10) . ?
N6 C26 1.367(10) . ?
N7 C45 1.336(10) . ?
N7 C41 1.342(10) . ?
N8 C46 1.316(11) . ?
N8 C50 1.323(11) . ?
C1 C2 1.373(11) . ?
C2 C3 1.370(11) . ?
C3 C4 1.395(11) . ?
C4 C5 1.381(10) . ?
C5 C6 1.482(11) . ?
C6 C7 1.396(11) . ?
C7 C8 1.385(12) . ?
C8 C9 1.392(12) . ?
C9 C10 1.399(12) . ?
C11 C12 1.398(11) . ?
C12 C13 1.366(12) . ?
C13 C14 1.359(12) . ?
C14 C15 1.394(11) . ?
C15 C16 1.470(11) . ?
C16 C17 1.392(11) . ?
C17 C18 1.378(12) . ?
C18 C19 1.370(12) . ?
C19 C20 1.377(11) . ?
C21 C22 1.413(12) . ?
C22 C23 1.356(13) . ?
C23 C24 1.397(12) . ?
C24 C25 1.364(11) . ?
C25 C26 1.461(11) . ?
C26 C27 1.381(11) . ?
C27 C28 1.376(11) . ?
C28 C29 1.404(11) . ?
C29 C30 1.363(11) . ?
C31 C35 1.540(10) . ?
C31 C32 1.573(11) . ?
C32 C33 1.542(10) . ?
C33 C34 1.508(12) . ?
C34 C35 1.544(11) . ?
C36 C37 1.544(10) . ?
C36 C40 1.558(10) . ?
C37 C38 1.515(11) . ?
C38 C39 1.541(11) . ?
C39 C40 1.554(11) . ?
C41 C42 1.339(13) . ?
C42 C43 1.385(14) . ?
C43 C44 1.387(13) . ?
C43 C53B 1.55(2) 2_556 ?
C43 C53A 1.61(2) 2_556 ?
C44 C45 1.349(12) . ?
C46 C47 1.407(14) . ?
C47 C48 1.366(16) . ?
C48 C49 1.365(13) . ?
C48 C51B 1.44(3) . ?
C48 C51A 1.58(3) . ?
C49 C50 1.378(11) . ?
C51A C52A 1.58(3) . ?
C52A C53A 1.50(2) . ?
C53A C43 1.61(2) 2_556 ?
C51B C52B 1.52(3) . ?
C52B C53B 1.55(3) . ?
C53B C43 1.55(2) 2_556 ?
